data_4107419
loop_
_publ_author_name
'Antonio G. DiPasquale'
'James M. Mayer'

_publ_section_title
;
 Hydrogen Peroxide: A Poor Ligand to Gallium Tetraphenylporphyrin
;
_journal_name_full 'Journal of the American Chemical Society'
_journal_page_first 1812
_journal_page_last 1813
_journal_paper_doi 10.1021/ja077598w
_journal_volume 130
_journal_year 2008
_chemical_formula_sum 'C44 H32 Cl Ga N4 O6'
_chemical_formula_weight 817.91
_chemical_name_common (TPP)GaOH2
_chemical_name_systematic
;
 ?
;
_space_group_IT_number 14
_symmetry_cell_setting monoclinic
_symmetry_space_group_name_Hall '-P 2yn'
_symmetry_space_group_name_H-M 'P 1 21/n 1'
_atom_sites_solution_hydrogens geom
_atom_sites_solution_primary direct
_atom_sites_solution_secondary difmap
_audit_creation_method SHELXL-97
_cell_angle_alpha 90
_cell_angle_beta 98.2436(19)
_cell_angle_gamma 90
_cell_formula_units_Z 2
_cell_length_a 10.2941(3)
_cell_length_b 8.0385(3)
_cell_length_c 21.5792(7)
_cell_measurement_temperature 130(2)
_cell_volume 1767.21(10)
_computing_structure_refinement 'SHELXL-97 (Sheldrick, 1997)'
_diffrn_ambient_temperature 130(2)
_diffrn_measured_fraction_theta_full 0.999
_diffrn_measured_fraction_theta_max 0.960
_diffrn_radiation_monochromator graphite
_diffrn_radiation_source 'fine-focus sealed tube'
_diffrn_radiation_type MoK\a
_diffrn_radiation_wavelength 0.71073
_diffrn_reflns_av_R_equivalents 0.0586
_diffrn_reflns_av_sigmaI/netI 0.0972
_diffrn_reflns_limit_h_max 13
_diffrn_reflns_limit_h_min -13
_diffrn_reflns_limit_k_max 10
_diffrn_reflns_limit_k_min -9
_diffrn_reflns_limit_l_max 28
_diffrn_reflns_limit_l_min -28
_diffrn_reflns_number 7537
_diffrn_reflns_theta_full 25.00
_diffrn_reflns_theta_max 28.33
_diffrn_reflns_theta_min 3.17
_exptl_absorpt_coefficient_mu 0.914
_exptl_absorpt_correction_T_max 0.8827
_exptl_absorpt_correction_T_min 0.8312
_exptl_absorpt_correction_type multi-scan
_exptl_absorpt_process_details HKL-2000
_exptl_crystal_colour purple
_exptl_crystal_density_diffrn 1.537
_exptl_crystal_description block
_exptl_crystal_F_000 840
_exptl_crystal_size_max 0.21
_exptl_crystal_size_mid 0.18
_exptl_crystal_size_min 0.14
_refine_diff_density_max 0.958
_refine_diff_density_min -0.847
_refine_diff_density_rms 0.094
_refine_ls_extinction_method none
_refine_ls_goodness_of_fit_ref 0.993
_refine_ls_hydrogen_treatment mixed
_refine_ls_matrix_type full
_refine_ls_number_parameters 274
_refine_ls_number_reflns 4233
_refine_ls_number_restraints 0
_refine_ls_restrained_S_all 0.993
_refine_ls_R_factor_all 0.1140
_refine_ls_R_factor_gt 0.0595
_refine_ls_shift/su_max 0.000
_refine_ls_shift/su_mean 0.000
_refine_ls_structure_factor_coef Fsqd
_refine_ls_weighting_details 'calc w=1/[\s^2^(Fo^2^)+(0.0936P)^2^+0.0000P] where P=(Fo^2^+2Fc^2^)/3'
_refine_ls_weighting_scheme calc
_refine_ls_wR_factor_gt 0.1486
_refine_ls_wR_factor_ref 0.1709
_reflns_number_gt 2469
_reflns_number_total 4233
_reflns_threshold_expression >2sigma(I)
_cod_data_source_file ja077598w-file005.cif
_cod_data_source_block import
_cod_database_code 4107419

loop_
_symmetry_equiv_pos_as_xyz
'x, y, z'
'-x+1/2, y+1/2, -z+1/2'
'-x, -y, -z'
'x-1/2, -y-1/2, z-1/2'

loop_
_atom_site_label
_atom_site_type_symbol
_atom_site_fract_x
_atom_site_fract_y
_atom_site_fract_z
_atom_site_U_iso_or_equiv
_atom_site_adp_type
_atom_site_occupancy
_atom_site_symmetry_multiplicity
_atom_site_calc_flag
_atom_site_refinement_flags
C1 C 0.1124(3) 0.2228(5) 0.40579(16) 0.0302(8) Uani 1 1 d .
C2 C 0.1799(4) 0.3764(5) 0.40235(16) 0.0349(9) Uani 1 1 d .
H2 H 0.2013 0.4270 0.3653 0.042 Uiso 1 1 calc R
C3 C 0.2081(4) 0.4376(5) 0.46100(16) 0.0330(8) Uani 1 1 d .
H3 H 0.2522 0.5390 0.4728 0.040 Uiso 1 1 calc R
C4 C 0.1590(3) 0.3205(5) 0.50208(16) 0.0301(8) Uani 1 1 d .
C5 C 0.1737(3) 0.3355(5) 0.56733(15) 0.0289(8) Uani 1 1 d .
C6 C 0.1209(3) 0.2257(5) 0.60706(15) 0.0304(8) Uani 1 1 d .
C7 C 0.1345(3) 0.2392(5) 0.67400(16) 0.0324(8) Uani 1 1 d .
H7 H 0.1835 0.3213 0.6990 0.039 Uiso 1 1 calc R
C8 C 0.0655(4) 0.1153(5) 0.69490(15) 0.0326(9) Uani 1 1 d .
H8 H 0.0552 0.0954 0.7373 0.039 Uiso 1 1 calc R
C9 C 0.0099(4) 0.0178(4) 0.64207(15) 0.0287(8) Uani 1 1 d .
C10 C -0.0649(4) -0.1242(5) 0.64515(15) 0.0318(8) Uani 1 1 d .
C11 C 0.2541(4) 0.4795(4) 0.59635(16) 0.0302(8) Uani 1 1 d .
C12 C 0.1988(4) 0.6008(5) 0.62924(16) 0.0328(9) Uani 1 1 d .
H12 H 0.1091 0.5928 0.6347 0.039 Uiso 1 1 calc R
C13 C 0.2737(4) 0.7353(5) 0.65446(16) 0.0383(9) Uani 1 1 d .
H13 H 0.2345 0.8192 0.6767 0.046 Uiso 1 1 calc R
C14 C 0.4045(4) 0.7476(5) 0.64739(17) 0.0413(10) Uani 1 1 d .
H14 H 0.4555 0.8394 0.6645 0.050 Uiso 1 1 calc R
C15 C 0.4592(4) 0.6268(6) 0.6156(2) 0.0447(11) Uani 1 1 d .
H15 H 0.5496 0.6344 0.6114 0.054 Uiso 1 1 calc R
C16 C 0.3867(4) 0.4924(5) 0.58921(19) 0.0381(9) Uani 1 1 d .
H16 H 0.4266 0.4102 0.5666 0.046 Uiso 1 1 calc R
C17 C -0.1004(4) -0.1754(5) 0.70814(16) 0.0327(8) Uani 1 1 d .
C18 C -0.2277(4) -0.1530(5) 0.71987(17) 0.0361(9) Uani 1 1 d .
H18 H -0.2925 -0.1111 0.6879 0.043 Uiso 1 1 calc R
C19 C -0.2612(4) -0.1915(5) 0.77798(18) 0.0427(10) Uani 1 1 d .
H19 H -0.3480 -0.1714 0.7863 0.051 Uiso 1 1 calc R
C20 C -0.1693(5) -0.2590(5) 0.82413(18) 0.0482(11) Uani 1 1 d .
H20 H -0.1931 -0.2860 0.8639 0.058 Uiso 1 1 calc R
C21 C -0.0440(4) -0.2866(5) 0.81235(17) 0.0450(11) Uani 1 1 d .
H21 H 0.0188 -0.3348 0.8438 0.054 Uiso 1 1 calc R
C22 C -0.0076(4) -0.2444(5) 0.75431(16) 0.0382(9) Uani 1 1 d .
H22 H 0.0798 -0.2626 0.7465 0.046 Uiso 1 1 calc R
N1 N 0.0967(3) 0.1910(4) 0.46814(12) 0.0287(7) Uani 1 1 d .
N2 N 0.0458(3) 0.0872(4) 0.58825(12) 0.0296(7) Uani 1 1 d .
O1 O -0.1735(3) 0.1388(4) 0.49116(12) 0.0360(7) Uani 1 1 d .
O2 O -0.5448(7) -0.2114(10) 0.4899(3) 0.107(2) Uani 0.67 1 d P
O3 O -0.4065(6) -0.0295(8) 0.4626(4) 0.106(3) Uani 0.67 1 d P
O4 O -0.5937(9) 0.0368(9) 0.4499(4) 0.132(3) Uani 0.67 1 d P
Cl1 Cl -0.5001(4) 0.0454(2) 0.50145(17) 0.0402(6) Uani 0.50 1 d P
Ga1 Ga 0.0000 0.0000 0.5000 0.0281(2) Uani 1 2 d S
H1A H -0.182(4) 0.192(6) 0.467(2) 0.042 Uiso 1 1 d .
H1B H -0.262(4) 0.067(6) 0.4912(17) 0.042 Uiso 1 1 d .

loop_
_atom_site_aniso_label
_atom_site_aniso_U_11
_atom_site_aniso_U_22
_atom_site_aniso_U_33
_atom_site_aniso_U_23
_atom_site_aniso_U_13
_atom_site_aniso_U_12
C1 0.0332(19) 0.031(2) 0.0279(18) 0.0031(15) 0.0112(14) -0.0002(16)
C2 0.045(2) 0.033(2) 0.0293(19) 0.0051(16) 0.0120(15) -0.0030(18)
C3 0.042(2) 0.028(2) 0.0311(19) 0.0005(16) 0.0127(16) -0.0032(17)
C4 0.0314(19) 0.030(2) 0.0302(18) 0.0032(15) 0.0098(14) 0.0005(16)
C5 0.0317(19) 0.027(2) 0.0286(18) -0.0001(15) 0.0060(14) 0.0016(16)
C6 0.0325(19) 0.031(2) 0.0288(18) -0.0002(15) 0.0100(14) 0.0012(16)
C7 0.037(2) 0.037(2) 0.0236(17) -0.0005(15) 0.0061(14) -0.0037(17)
C8 0.042(2) 0.036(2) 0.0217(17) -0.0011(15) 0.0098(14) -0.0011(18)
C9 0.037(2) 0.029(2) 0.0226(16) 0.0013(14) 0.0117(14) -0.0003(16)
C10 0.036(2) 0.034(2) 0.0270(18) 0.0002(15) 0.0104(14) 0.0010(17)
C11 0.0322(19) 0.032(2) 0.0267(17) 0.0070(15) 0.0041(14) -0.0002(16)
C12 0.032(2) 0.036(2) 0.0303(19) 0.0002(16) 0.0049(15) -0.0039(17)
C13 0.051(2) 0.038(2) 0.0251(18) -0.0016(16) 0.0041(16) -0.0063(19)
C14 0.049(3) 0.038(3) 0.034(2) 0.0068(18) -0.0026(17) -0.013(2)
C15 0.033(2) 0.047(3) 0.054(2) 0.012(2) 0.0049(18) -0.010(2)
C16 0.032(2) 0.036(2) 0.048(2) 0.0059(19) 0.0109(17) 0.0028(19)
C17 0.045(2) 0.027(2) 0.0270(18) -0.0002(15) 0.0091(15) -0.0055(17)
C18 0.045(2) 0.032(2) 0.0336(19) -0.0016(16) 0.0147(16) -0.0062(18)
C19 0.055(3) 0.037(2) 0.042(2) -0.0029(19) 0.0258(19) -0.007(2)
C20 0.083(3) 0.038(3) 0.028(2) -0.0035(18) 0.023(2) -0.019(2)
C21 0.068(3) 0.038(3) 0.029(2) 0.0021(17) 0.0065(19) -0.008(2)
C22 0.044(2) 0.041(3) 0.031(2) 0.0003(17) 0.0117(16) -0.0071(19)
N1 0.0329(16) 0.0281(18) 0.0265(15) -0.0008(12) 0.0088(12) -0.0037(13)
N2 0.0367(17) 0.0289(18) 0.0246(14) -0.0003(13) 0.0094(12) -0.0046(14)
O1 0.0404(16) 0.0370(18) 0.0324(15) 0.0042(11) 0.0109(12) 0.0010(13)
O2 0.138(6) 0.113(6) 0.072(4) -0.018(4) 0.021(4) -0.030(5)
O3 0.072(4) 0.089(5) 0.172(7) -0.062(5) 0.066(5) -0.039(3)
O4 0.135(7) 0.078(5) 0.161(8) 0.003(5) -0.055(6) -0.024(4)
Cl1 0.0380(9) 0.0403(17) 0.0453(10) -0.003(2) 0.0161(7) -0.015(2)
Ga1 0.0344(3) 0.0282(3) 0.0233(3) 0.0011(2) 0.0095(2) -0.0017(3)

loop_
_atom_type_symbol
_atom_type_description
_atom_type_scat_dispersion_real
_atom_type_scat_dispersion_imag
_atom_type_scat_source
C C 0.0033 0.0016 'International Tables Vol C Tables 4.2.6.8 and 6.1.1.4'
H H 0.0000 0.0000 'International Tables Vol C Tables 4.2.6.8 and 6.1.1.4'
N N 0.0061 0.0033 'International Tables Vol C Tables 4.2.6.8 and 6.1.1.4'
O O 0.0106 0.0060 'International Tables Vol C Tables 4.2.6.8 and 6.1.1.4'
Cl Cl 0.1484 0.1585 'International Tables Vol C Tables 4.2.6.8 and 6.1.1.4'
Ga Ga 0.2307 1.6083 'International Tables Vol C Tables 4.2.6.8 and 6.1.1.4'

loop_
_geom_angle_atom_site_label_1
_geom_angle_atom_site_label_2
_geom_angle_atom_site_label_3
_geom_angle
_geom_angle_site_symmetry_1
_geom_angle_site_symmetry_3
C10 C1 N1 125.5(3) 3_556 .
C10 C1 C2 125.0(3) 3_556 .
N1 C1 C2 109.4(3) . .
C3 C2 C1 107.9(3) . .
C3 C2 H2 126.0 . .
C1 C2 H2 126.0 . .
C2 C3 C4 107.1(3) . .
C2 C3 H3 126.5 . .
C4 C3 H3 126.5 . .
N1 C4 C5 125.1(3) . .
N1 C4 C3 110.2(3) . .
C5 C4 C3 124.7(3) . .
C6 C5 C4 124.7(3) . .
C6 C5 C11 118.0(3) . .
C4 C5 C11 117.2(3) . .
N2 C6 C5 125.4(3) . .
N2 C6 C7 109.0(3) . .
C5 C6 C7 125.6(3) . .
C8 C7 C6 107.7(3) . .
C8 C7 H7 126.2 . .
C6 C7 H7 126.2 . .
C7 C8 C9 108.0(3) . .
C7 C8 H8 126.0 . .
C9 C8 H8 126.0 . .
C10 C9 N2 126.1(3) . .
C10 C9 C8 125.0(3) . .
N2 C9 C8 108.8(3) . .
C9 C10 C1 124.7(3) . 3_556
C9 C10 C17 118.4(3) . .
C1 C10 C17 117.0(3) 3_556 .
C12 C11 C16 119.1(3) . .
C12 C11 C5 121.0(3) . .
C16 C11 C5 119.9(3) . .
C11 C12 C13 120.3(4) . .
C11 C12 H12 119.8 . .
C13 C12 H12 119.8 . .
C14 C13 C12 120.4(4) . .
C14 C13 H13 119.8 . .
C12 C13 H13 119.8 . .
C15 C14 C13 119.1(4) . .
C15 C14 H14 120.4 . .
C13 C14 H14 120.4 . .
C14 C15 C16 121.8(4) . .
C14 C15 H15 119.1 . .
C16 C15 H15 119.1 . .
C15 C16 C11 119.2(4) . .
C15 C16 H16 120.4 . .
C11 C16 H16 120.4 . .
C18 C17 C22 119.5(3) . .
C18 C17 C10 119.1(3) . .
C22 C17 C10 121.4(3) . .
C17 C18 C19 120.2(4) . .
C17 C18 H18 119.9 . .
C19 C18 H18 119.9 . .
C18 C19 C20 120.5(4) . .
C18 C19 H19 119.7 . .
C20 C19 H19 119.7 . .
C21 C20 C19 119.7(3) . .
C21 C20 H20 120.1 . .
C19 C20 H20 120.1 . .
C20 C21 C22 120.5(4) . .
C20 C21 H21 119.8 . .
C22 C21 H21 119.8 . .
C17 C22 C21 119.5(4) . .
C17 C22 H22 120.2 . .
C21 C22 H22 120.2 . .
C4 N1 C1 105.3(3) . .
C4 N1 Ga1 127.8(2) . .
C1 N1 Ga1 126.9(2) . .
C6 N2 C9 106.5(3) . .
C6 N2 Ga1 126.9(2) . .
C9 N2 Ga1 126.6(2) . .
Ga1 O1 H1A 115(4) . .
Ga1 O1 H1B 115(2) . .
H1A O1 H1B 109(4) . .
Cl1 O2 Cl1 6.5(3) 3_456 .
Cl1 O3 Cl1 29.4(2) 3_456 .
Cl1 O4 Cl1 29.5(2) . 3_456
Cl1 Cl1 O3 88.0(6) 3_456 3_456
Cl1 Cl1 O4 83.7(6) 3_456 .
O3 Cl1 O4 89.2(6) 3_456 .
Cl1 Cl1 O2 161.0(8) 3_456 3_456
O3 Cl1 O2 105.3(4) 3_456 3_456
O4 Cl1 O2 109.5(5) . 3_456
Cl1 Cl1 O4 66.8(6) 3_456 3_456
O3 Cl1 O4 89.7(6) 3_456 3_456
O4 Cl1 O4 150.5(2) . 3_456
O2 Cl1 O4 99.2(4) 3_456 3_456
Cl1 Cl1 O3 62.6(6) 3_456 .
O3 Cl1 O3 150.6(2) 3_456 .
O4 Cl1 O3 87.6(6) . .
O2 Cl1 O3 103.3(4) 3_456 .
O4 Cl1 O3 79.1(5) 3_456 .
Cl1 Cl1 O2 12.5(5) 3_456 .
O3 Cl1 O2 79.1(3) 3_456 .
O4 Cl1 O2 74.9(4) . .
O2 Cl1 O2 173.5(3) 3_456 .
O4 Cl1 O2 75.9(3) 3_456 .
O3 Cl1 O2 71.8(3) . .
N1 Ga1 N1 180.0 3_556 .
N1 Ga1 N2 89.84(11) 3_556 3_556
N1 Ga1 N2 90.16(11) . 3_556
N1 Ga1 N2 90.16(11) 3_556 .
N1 Ga1 N2 89.84(11) . .
N2 Ga1 N2 180.000(1) 3_556 .
N1 Ga1 O1 91.14(12) 3_556 3_556
N1 Ga1 O1 88.86(12) . 3_556
N2 Ga1 O1 88.97(11) 3_556 3_556
N2 Ga1 O1 91.03(11) . 3_556
N1 Ga1 O1 88.86(12) 3_556 .
N1 Ga1 O1 91.14(12) . .
N2 Ga1 O1 91.03(11) 3_556 .
N2 Ga1 O1 88.97(11) . .
O1 Ga1 O1 180.000(1) 3_556 .

loop_
_geom_bond_atom_site_label_1
_geom_bond_atom_site_label_2
_geom_bond_distance
_geom_bond_site_symmetry_2
C1 C10 1.386(5) 3_556
C1 N1 1.401(4) .
C1 C2 1.425(5) .
C2 C3 1.350(5) .
C2 H2 0.9500 .
C3 C4 1.433(5) .
C3 H3 0.9500 .
C4 N1 1.377(5) .
C4 C5 1.400(5) .
C5 C6 1.393(5) .
C5 C11 1.506(5) .
C6 N2 1.383(5) .
C6 C7 1.435(5) .
C7 C8 1.339(5) .
C7 H7 0.9500 .
C8 C9 1.433(5) .
C8 H8 0.9500 .
C9 C10 1.384(5) .
C9 N2 1.386(4) .
C10 C1 1.386(5) 3_556
C10 C17 1.514(5) .
C11 C12 1.377(5) .
C11 C16 1.398(5) .
C12 C13 1.392(5) .
C12 H12 0.9500 .
C13 C14 1.380(5) .
C13 H13 0.9500 .
C14 C15 1.356(6) .
C14 H14 0.9500 .
C15 C16 1.388(6) .
C15 H15 0.9500 .
C16 H16 0.9500 .
C17 C18 1.382(5) .
C17 C22 1.393(5) .
C18 C19 1.382(5) .
C18 H18 0.9500 .
C19 C20 1.382(6) .
C19 H19 0.9500 .
C20 C21 1.369(6) .
C20 H20 0.9500 .
C21 C22 1.399(5) .
C21 H21 0.9500 .
C22 H22 0.9500 .
N1 Ga1 2.005(3) .
N2 Ga1 2.021(3) .
O1 Ga1 2.091(3) .
O1 H1A 0.67(4) .
O1 H1B 1.08(4) .
O2 Cl1 1.416(8) 3_456
O2 Cl1 2.122(8) .
O3 Cl1 1.325(7) 3_456
O3 Cl1 1.492(7) .
O4 Cl1 1.365(8) .
O4 Cl1 1.476(8) 3_456
Cl1 Cl1 0.732(4) 3_456
Cl1 O3 1.325(7) 3_456
Cl1 O2 1.416(8) 3_456
Cl1 O4 1.476(8) 3_456
Ga1 N1 2.005(3) 3_556
Ga1 N2 2.021(3) 3_556
Ga1 O1 2.091(3) 3_556

loop_
_geom_torsion_atom_site_label_1
_geom_torsion_atom_site_label_2
_geom_torsion_atom_site_label_3
_geom_torsion_atom_site_label_4
_geom_torsion
_geom_torsion_site_symmetry_1
_geom_torsion_site_symmetry_4
C10 C1 C2 C3 178.7(4) 3_556 .
N1 C1 C2 C3 1.2(4) . .
C1 C2 C3 C4 0.6(4) . .
C2 C3 C4 N1 -2.2(4) . .
C2 C3 C4 C5 177.3(3) . .
N1 C4 C5 C6 -3.7(6) . .
C3 C4 C5 C6 177.0(4) . .
N1 C4 C5 C11 175.3(3) . .
C3 C4 C5 C11 -4.0(5) . .
C4 C5 C6 N2 -0.6(6) . .
C11 C5 C6 N2 -179.5(3) . .
C4 C5 C6 C7 -179.8(4) . .
C11 C5 C6 C7 1.2(5) . .
N2 C6 C7 C8 -2.0(4) . .
C5 C6 C7 C8 177.3(3) . .
C6 C7 C8 C9 1.6(4) . .
C7 C8 C9 C10 178.1(4) . .
C7 C8 C9 N2 -0.7(4) . .
N2 C9 C10 C1 2.2(6) . 3_556
C8 C9 C10 C1 -176.4(4) . 3_556
N2 C9 C10 C17 -176.6(3) . .
C8 C9 C10 C17 4.8(6) . .
C6 C5 C11 C12 -63.5(5) . .
C4 C5 C11 C12 117.4(4) . .
C6 C5 C11 C16 117.4(4) . .
C4 C5 C11 C16 -61.6(4) . .
C16 C11 C12 C13 0.6(5) . .
C5 C11 C12 C13 -178.4(3) . .
C11 C12 C13 C14 -0.7(5) . .
C12 C13 C14 C15 -0.1(5) . .
C13 C14 C15 C16 1.0(6) . .
C14 C15 C16 C11 -1.1(6) . .
C12 C11 C16 C15 0.2(5) . .
C5 C11 C16 C15 179.3(3) . .
C9 C10 C17 C18 106.6(4) . .
C1 C10 C17 C18 -72.3(5) 3_556 .
C9 C10 C17 C22 -73.4(5) . .
C1 C10 C17 C22 107.7(4) 3_556 .
C22 C17 C18 C19 3.0(6) . .
C10 C17 C18 C19 -177.0(3) . .
C17 C18 C19 C20 -2.6(6) . .
C18 C19 C20 C21 0.5(6) . .
C19 C20 C21 C22 1.1(6) . .
C18 C17 C22 C21 -1.4(6) . .
C10 C17 C22 C21 178.6(4) . .
C20 C21 C22 C17 -0.7(6) . .
C5 C4 N1 C1 -176.6(3) . .
C3 C4 N1 C1 2.8(4) . .
C5 C4 N1 Ga1 4.8(5) . .
C3 C4 N1 Ga1 -175.8(2) . .
C10 C1 N1 C4 -179.9(3) 3_556 .
C2 C1 N1 C4 -2.5(4) . .
C10 C1 N1 Ga1 -1.3(5) 3_556 .
C2 C1 N1 Ga1 176.2(2) . .
C5 C6 N2 C9 -177.7(3) . .
C7 C6 N2 C9 1.6(4) . .
C5 C6 N2 Ga1 3.3(5) . .
C7 C6 N2 Ga1 -177.4(2) . .
C10 C9 N2 C6 -179.4(4) . .
C8 C9 N2 C6 -0.6(4) . .
C10 C9 N2 Ga1 -0.4(5) . .
C8 C9 N2 Ga1 178.4(2) . .
Cl1 O4 Cl1 O3 -88.1(6) 3_456 3_456
Cl1 O4 Cl1 O2 165.9(8) 3_456 3_456
Cl1 O4 Cl1 O4 0.0 3_456 3_456
Cl1 O4 Cl1 O3 62.7(6) 3_456 .
Cl1 O4 Cl1 O2 -9.1(5) 3_456 .
Cl1 O3 Cl1 O3 0.000(1) 3_456 3_456
Cl1 O3 Cl1 O4 -84.1(7) 3_456 .
Cl1 O3 Cl1 O2 166.4(8) 3_456 3_456
Cl1 O3 Cl1 O4 69.4(6) 3_456 3_456
Cl1 O3 Cl1 O2 -9.3(6) 3_456 .
Cl1 O2 Cl1 O3 -134(2) 3_456 3_456
Cl1 O2 Cl1 O4 134(2) 3_456 .
Cl1 O2 Cl1 O2 0.000(6) 3_456 3_456
Cl1 O2 Cl1 O4 -42(2) 3_456 3_456
Cl1 O2 Cl1 O3 41(2) 3_456 .
C4 N1 Ga1 N1 -18.2(6) . 3_556
C1 N1 Ga1 N1 163.4(3) . 3_556
C4 N1 Ga1 N2 178.1(3) . 3_556
C1 N1 Ga1 N2 -0.2(3) . 3_556
C4 N1 Ga1 N2 -1.9(3) . .
C1 N1 Ga1 N2 179.8(3) . .
C4 N1 Ga1 O1 -92.9(3) . 3_556
C1 N1 Ga1 O1 88.7(3) . 3_556
C4 N1 Ga1 O1 87.1(3) . .
C1 N1 Ga1 O1 -91.3(3) . .
C6 N2 Ga1 N1 178.1(3) . 3_556
C9 N2 Ga1 N1 -0.6(3) . 3_556
C6 N2 Ga1 N1 -1.9(3) . .
C9 N2 Ga1 N1 179.4(3) . .
C6 N2 Ga1 N2 45.9(6) . 3_556
C9 N2 Ga1 N2 -132.9(3) . 3_556
C6 N2 Ga1 O1 87.0(3) . 3_556
C9 N2 Ga1 O1 -91.8(3) . 3_556
C6 N2 Ga1 O1 -93.0(3) . .
C9 N2 Ga1 O1 88.2(3) . .
